data_4300367
loop_
_publ_author_name
'Kjell Ove Kongshaug'
'Fjellvag, Helmer'

_publ_section_title
;
Design of novel bilayer compounds of CPO-8 type containing 1D channels
;
_journal_name_full 'Inorganic Chemistry'
_journal_paper_doi 10.1021/ic050662v
_journal_year 2006
_chemical_formula_sum 'C116 H144 N16 O56 Zn8'
_chemical_formula_weight 3181.43
_space_group_IT_number 33
_symmetry_cell_setting orthorhombic
_symmetry_space_group_name_Hall 'P 2c -2n'
_symmetry_space_group_name_H-M 'P n a 21'
_cell_angle_alpha 90.00
_cell_angle_beta 90.00
_cell_angle_gamma 90.00
_cell_formula_units_Z 1
_cell_length_a 16.205(4)
_cell_length_b 7.6783(16)
_cell_length_c 25.247(5)
_cell_measurement_temperature 273(2)
_cell_volume 3141.2(12)
_diffrn_ambient_temperature 298
_exptl_crystal_density_diffrn 1.682
_cod_depositor_comments
;
The following automatic conversions were performed:
'_symmetry_cell_setting' value 'Orthorhombic' changed to 'orthorhombic'
according to '/home/saulius/struct/CIF-dictionaries/cif_core.dic'
dictionary named 'cif_core.dic' version 2.4.1 from 2010-06-29.

Automatic conversion script
Id: cif_fix_enum 1527 2010-12-29 10:47:43Z saulius 
;
_cod_original_sg_symbol_H-M 'P ? ? ?'
_cod_database_code 4300367

loop_
_symmetry_equiv_pos_as_xyz
'x, y, z'
'-x, -y, z+1/2'
'x+1/2, -y+1/2, z'
'-x+1/2, y+1/2, z+1/2'

loop_
_atom_site_label
_atom_site_type_symbol
_atom_site_fract_x
_atom_site_fract_y
_atom_site_fract_z
_atom_site_U_iso_or_equiv
_atom_site_adp_type
_atom_site_occupancy
_atom_site_symmetry_multiplicity
_atom_site_calc_flag
_atom_site_refinement_flags
_atom_site_disorder_assembly
_atom_site_disorder_group
Zn1 Zn 0.97074(9) 0.51578(19) 0.10631(8) 0.0475(5) Uani 1 1 d . . .
Zn2 Zn 0.99600(10) 2.0022(2) -0.21717(11) 0.0603(6) Uani 1 1 d . . .
O1 O 1.0902(5) 0.5384(12) 0.1096(5) 0.045(2) Uani 1 1 d . . .
O2 O 1.1015(6) 0.8058(13) 0.1390(5) 0.053(3) Uani 1 1 d . . .
O3 O 0.8264(6) 0.3594(13) 0.0967(5) 0.063(4) Uani 1 1 d . . .
O4 O 0.9513(6) 0.2638(10) 0.1183(5) 0.050(3) Uani 1 1 d . . .
O5 O 1.1252(6) 1.6744(15) -0.2571(5) 0.063(4) Uani 1 1 d . . .
O6 O 1.1107(6) 1.9577(15) -0.2333(5) 0.057(3) Uani 1 1 d . . .
O7 O 0.8481(7) 2.1607(13) -0.2135(6) 0.072(4) Uani 1 1 d . . .
O8 O 0.9704(7) 2.2442(10) -0.2391(4) 0.047(3) Uani 1 1 d . . .
N1 N 0.9142(8) 0.6338(14) 0.1740(5) 0.042(4) Uani 1 1 d . . .
H1A H 0.8846 0.5541 0.1920 0.050 Uiso 1 1 calc R . .
H1B H 0.9531 0.6770 0.1958 0.050 Uiso 1 1 calc R . .
N2 N 0.9366(7) 1.8815(14) -0.2862(5) 0.043(3) Uani 1 1 d . . .
H2A H 0.9107 1.9653 -0.3047 0.051 Uiso 1 1 calc R . .
H2B H 0.9761 1.8364 -0.3071 0.051 Uiso 1 1 calc R . .
N3 N 0.9366(8) 0.6699(15) 0.0444(5) 0.038(3) Uani 1 1 d . . .
N4 N 0.9538(8) 1.8383(17) -0.1618(6) 0.054(4) Uani 1 1 d . . .
C1 C 0.7219(9) 0.8666(18) 0.1322(6) 0.037(4) Uani 1 1 d . . .
C2 C 0.7584(8) 0.0247(18) 0.1204(6) 0.043(4) Uani 1 1 d . . .
H2 H 0.7240 0.1141 0.1090 0.052 Uiso 1 1 calc R . .
C3 C 0.8409(9) 0.061(2) 0.1241(6) 0.046(5) Uani 1 1 d . . .
C4 C 0.8932(9) 0.9269(18) 0.1430(6) 0.035(4) Uani 1 1 d . . .
H4 H 0.9496 0.9462 0.1467 0.042 Uiso 1 1 calc R . .
C5 C 0.8607(8) 0.7727(19) 0.1556(7) 0.033(4) Uani 1 1 d . . .
C6 C 0.7769(10) 0.740(2) 0.1522(6) 0.046(4) Uani 1 1 d . . .
H6 H 0.7565 0.6326 0.1633 0.055 Uiso 1 1 calc R . .
C7 C 1.1322(9) 0.662(2) 0.1256(7) 0.047(5) Uani 1 1 d . . .
C8 C 0.8739(11) 0.243(2) 0.1093(8) 0.058(5) Uani 1 1 d . . .
C9 C 0.7440(8) 1.6429(17) -0.2527(6) 0.039(4) Uani 1 1 d . . .
C10 C 0.7788(9) 1.4783(19) -0.2415(6) 0.045(4) Uani 1 1 d . . .
H10 H 0.7438 1.3881 -0.2314 0.054 Uiso 1 1 calc R . .
C11 C 0.8576(9) 2.4473(19) -0.2445(6) 0.036(4) Uani 1 1 d . . .
C12 C 0.9130(8) 1.5799(19) -0.2619(6) 0.043(5) Uani 1 1 d . . .
H12 H 0.9692 1.5578 -0.2650 0.052 Uiso 1 1 calc R . .
C13 C 0.8796(9) 1.7503(16) -0.2745(7) 0.039(4) Uani 1 1 d . . .
C14 C 0.7971(9) 1.7759(18) -0.2694(6) 0.036(4) Uani 1 1 d . . .
H14 H 0.7752 1.8850 -0.2771 0.043 Uiso 1 1 calc R . .
C15 C 1.1545(9) 1.827(3) -0.2476(6) 0.042(5) Uani 1 1 d . . .
C16 C 0.8914(12) 2.265(2) -0.2312(7) 0.041(5) Uani 1 1 d . . .
C17 C 0.9892(9) 0.793(2) 0.0279(7) 0.051(5) Uani 1 1 d . . .
H17 H 1.0449 0.7835 0.0364 0.062 Uiso 1 1 calc R . .
C18 C 0.9614(10) 0.937(2) -0.0025(8) 0.065(5) Uani 1 1 d . . .
H18 H 0.9991 1.0157 -0.0168 0.078 Uiso 1 1 calc R . .
C19 C 0.8788(10) 0.960(2) -0.0102(7) 0.050(4) Uani 1 1 d . . .
C20 C 0.8250(10) 0.821(2) 0.0033(7) 0.058(5) Uani 1 1 d . . .
H20 H 0.7699 0.8224 -0.0072 0.069 Uiso 1 1 calc R . .
C21 C 0.8564(9) 0.6863(18) 0.0321(7) 0.040(4) Uani 1 1 d . . .
H21 H 0.8202 0.6008 0.0439 0.048 Uiso 1 1 calc R . .
C22 C 0.8380(12) 1.115(2) -0.0396(7) 0.060(6) Uani 1 1 d . . .
H22A H 0.8094 1.0707 -0.0705 0.072 Uiso 1 1 calc R . .
H22B H 0.7970 1.1667 -0.0164 0.072 Uiso 1 1 calc R . .
C23 C 0.8930(9) 1.247(3) -0.0561(10) 0.062(5) Uani 1 1 d . . .
H23A H 0.9344 1.1986 -0.0795 0.074 Uiso 1 1 calc R . .
H23B H 0.9208 1.2966 -0.0256 0.074 Uiso 1 1 calc R . .
C24 C 0.8420(10) 1.398(2) -0.0867(7) 0.062(5) Uani 1 1 d . . .
H24A H 0.8133 1.3440 -0.1161 0.075 Uiso 1 1 calc R . .
H24B H 0.8002 1.4416 -0.0626 0.075 Uiso 1 1 calc R . .
C25 C 0.8872(10) 1.552(2) -0.1080(7) 0.051(5) Uani 1 1 d . . .
C26 C 0.9677(12) 1.555(2) -0.1186(7) 0.060(5) Uani 1 1 d . . .
H26 H 1.0017 1.4634 -0.1084 0.072 Uiso 1 1 calc R . .
C27 C 0.9987(11) 1.694(3) -0.1444(9) 0.077(7) Uani 1 1 d . . .
H27 H 1.0551 1.6938 -0.1512 0.093 Uiso 1 1 calc R . .
C28 C 0.8696(11) 1.834(2) -0.1485(7) 0.057(6) Uani 1 1 d . . .
H28 H 0.8364 1.9297 -0.1558 0.068 Uiso 1 1 calc R . .
C29 C 0.8363(11) 1.691(2) -0.1251(7) 0.054(5) Uani 1 1 d . . .
H29 H 0.7794 1.6838 -0.1203 0.065 Uiso 1 1 calc R . .
OW1 O 1.0690(10) 2.1577(18) -0.1418(5) 0.103(6) Uani 1 1 d . . .
OW2 O 0.6442(10) 0.564(2) -0.0629(7) 0.127(6) Uani 1 1 d . . .
OW3 O 1.1589(11) 0.569(2) -0.0772(7) 0.144(7) Uani 1 1 d . . .
OW4 O 1.1109(10) 0.362(2) 0.0016(7) 0.144(7) Uani 1 1 d . . .
OW5 O 1.1828(8) 1.4134(15) -0.1797(6) 0.089(4) Uani 1 1 d . . .
OW6 O 0.6683(7) 0.4414(14) 0.0571(6) 0.087(5) Uani 1 1 d . . .

loop_
_atom_site_aniso_label
_atom_site_aniso_U_11
_atom_site_aniso_U_22
_atom_site_aniso_U_33
_atom_site_aniso_U_23
_atom_site_aniso_U_13
_atom_site_aniso_U_12
Zn1 0.0486(9) 0.0260(9) 0.0680(13) 0.0057(12) -0.0017(10) -0.0012(9)
Zn2 0.0536(10) 0.0311(10) 0.0963(17) 0.0234(11) 0.0154(10) 0.0092(9)
O1 0.041(5) 0.043(6) 0.050(7) -0.004(7) -0.007(6) -0.017(5)
O2 0.062(7) 0.021(6) 0.077(9) -0.017(6) 0.000(6) 0.010(5)
O3 0.077(7) 0.021(6) 0.090(11) 0.014(7) -0.006(7) 0.015(5)
O4 0.045(6) 0.015(5) 0.091(11) 0.015(6) 0.004(7) 0.000(4)
O5 0.041(7) 0.043(7) 0.105(12) -0.003(7) 0.003(6) -0.007(6)
O6 0.038(6) 0.057(8) 0.077(10) -0.001(7) 0.019(6) 0.003(5)
O7 0.092(9) 0.009(6) 0.115(13) 0.036(8) 0.008(9) -0.001(5)
O8 0.056(7) 0.019(5) 0.065(9) -0.003(5) -0.012(6) 0.007(5)
N1 0.049(8) 0.022(7) 0.055(10) 0.007(7) -0.003(7) -0.012(6)
N2 0.061(8) 0.014(7) 0.054(10) -0.002(7) 0.003(7) 0.000(6)
N3 0.061(9) 0.028(8) 0.025(9) -0.003(7) 0.000(8) -0.001(7)
N4 0.067(10) 0.033(9) 0.063(11) 0.012(8) 0.017(8) -0.009(7)
C1 0.053(11) 0.018(10) 0.042(12) -0.007(8) 0.007(8) 0.006(8)
C2 0.060(10) 0.017(9) 0.052(13) -0.007(9) -0.016(8) 0.025(8)
C3 0.042(10) 0.047(11) 0.049(14) 0.002(9) 0.002(8) -0.010(8)
C4 0.053(10) 0.017(10) 0.036(12) -0.007(7) -0.004(8) 0.004(8)
C5 0.021(9) 0.035(11) 0.042(13) -0.012(8) -0.002(7) -0.004(7)
C6 0.078(14) 0.029(10) 0.030(12) -0.004(8) 0.009(9) 0.005(9)
C7 0.041(11) 0.054(13) 0.047(15) 0.026(10) -0.002(8) -0.014(9)
C8 0.090(15) 0.026(10) 0.056(14) -0.007(12) 0.031(13) -0.038(10)
C9 0.058(11) 0.016(9) 0.043(12) 0.004(8) 0.006(8) -0.005(8)
C10 0.068(12) 0.024(10) 0.044(11) 0.003(9) -0.012(7) 0.006(9)
C11 0.034(9) 0.035(10) 0.039(12) -0.013(8) 0.002(7) 0.011(8)
C12 0.024(8) 0.056(12) 0.050(13) -0.003(9) 0.006(7) 0.000(7)
C13 0.059(12) 0.007(9) 0.051(13) 0.014(8) 0.010(8) -0.009(8)
C14 0.042(10) 0.023(9) 0.042(11) 0.007(8) -0.008(8) 0.007(7)
C15 0.038(11) 0.061(13) 0.028(12) -0.008(9) -0.001(8) -0.013(10)
C16 0.078(13) 0.026(11) 0.019(12) -0.002(9) -0.007(9) 0.023(9)
C17 0.068(10) 0.044(10) 0.042(13) 0.027(10) 0.004(9) 0.007(9)
C18 0.060(11) 0.047(11) 0.087(16) 0.000(11) 0.014(11) -0.011(9)
C19 0.075(12) 0.054(12) 0.022(11) 0.002(10) 0.013(9) -0.012(10)
C20 0.076(11) 0.047(12) 0.051(14) 0.000(10) -0.032(10) -0.014(10)
C21 0.066(11) 0.021(10) 0.033(12) 0.001(9) -0.016(10) -0.003(7)
C22 0.116(16) 0.029(10) 0.035(13) 0.025(9) -0.015(11) -0.004(10)
C23 0.077(13) 0.035(8) 0.074(12) 0.015(8) -0.009(12) 0.035(11)
C24 0.076(12) 0.066(13) 0.045(14) 0.008(11) 0.000(10) -0.017(10)
C25 0.051(12) 0.043(11) 0.059(15) 0.003(10) -0.003(9) -0.007(9)
C26 0.081(14) 0.047(12) 0.053(13) 0.029(10) -0.012(10) -0.013(10)
C27 0.034(10) 0.066(14) 0.13(2) 0.036(13) 0.006(9) 0.015(10)
C28 0.062(13) 0.025(12) 0.083(19) 0.007(10) -0.008(10) -0.009(9)
C29 0.101(14) 0.026(11) 0.035(13) 0.026(9) -0.008(10) 0.018(10)
OW1 0.153(15) 0.071(11) 0.086(12) 0.003(7) 0.037(8) 0.012(10)
OW2 0.147(14) 0.117(13) 0.116(13) 0.005(11) 0.011(11) 0.017(10)
OW3 0.188(17) 0.140(15) 0.104(14) -0.037(11) -0.048(13) 0.009(12)
OW4 0.136(12) 0.134(16) 0.163(17) 0.032(12) -0.022(11) -0.021(11)
OW5 0.100(10) 0.046(8) 0.121(12) 0.019(8) -0.015(9) 0.000(7)
OW6 0.095(9) 0.039(8) 0.127(14) -0.019(7) -0.015(8) 0.011(6)

loop_
_geom_bond_atom_site_label_1
_geom_bond_atom_site_label_2
_geom_bond_distance
_geom_bond_site_symmetry_2
_geom_bond_publ_flag
Zn1 O1 1.945(8) . ?
Zn1 O4 1.984(8) . ?
Zn1 N3 2.038(13) . ?
Zn1 N1 2.141(12) . ?
Zn2 O6 1.933(10) . ?
Zn2 O8 1.983(8) . ?
Zn2 N4 2.001(13) . ?
Zn2 N2 2.195(12) . ?
Zn2 OW1 2.539(16) . ?
O1 C7 1.237(18) . ?
O2 C7 1.256(19) . ?
O3 C8 1.223(19) . ?
O4 C8 1.284(18) . ?
O5 C15 1.289(18) . ?
O6 C15 1.279(18) . ?
O7 C16 1.155(18) . ?
O8 C16 1.305(17) . ?
N1 C5 1.451(18) . ?
N2 C13 1.398(16) . ?
N3 C21 1.341(16) . ?
N3 C17 1.338(17) . ?
N4 C27 1.40(2) . ?
N4 C28 1.406(19) . ?
C1 C2 1.382(19) 1_565 ?
C1 C6 1.41(2) . ?
C1 C7 1.481(19) 3_465 ?
C2 C3 1.368(19) . ?
C2 C1 1.382(19) 1_545 ?
C3 C4 1.41(2) 1_545 ?
C3 C8 1.54(2) . ?
C4 C5 1.334(18) . ?
C4 C3 1.41(2) 1_565 ?
C5 C6 1.383(18) . ?
C7 C1 1.481(19) 3_565 ?
C9 C14 1.400(19) . ?
C9 C10 1.413(19) . ?
C9 C15 1.474(19) 3_485 ?
C10 C11 1.301(18) 1_545 ?
C11 C10 1.301(18) 1_565 ?
C11 C12 1.43(2) 1_565 ?
C11 C16 1.54(2) . ?
C12 C11 1.43(2) 1_545 ?
C12 C13 1.452(18) . ?
C13 C14 1.358(18) . ?
C15 C9 1.474(19) 3_585 ?
C17 C18 1.42(2) . ?
C18 C19 1.36(2) . ?
C19 C20 1.42(2) . ?
C19 C22 1.55(2) . ?
C20 C21 1.37(2) . ?
C22 C23 1.41(2) . ?
C23 C24 1.62(2) . ?
C24 C25 1.49(2) . ?
C25 C26 1.33(2) . ?
C25 C29 1.41(2) . ?
C26 C27 1.35(2) . ?
C28 C29 1.36(2) . ?
